data_7232905
loop_
_publ_author_name
'Zhu, Ning'
'Wang, Guo'
'Lin, Sen'
'Li, Zhong-Feng'
'Xin, Xiu-Lan'
'Yang, Yu-Ping'
'Liu, Min'
'Jin, Qiong-Hua'

_publ_section_title
;
 New discovery in crystallography: correlation of terahertz time-domain
 spectra with crystal structures and photoluminescence properties of
 mononuclear/binuclear diimine--Cu(i)-phosphine complexes
;
_journal_issue 29
_journal_name_full CrystEngComm
_journal_page_first 4275
_journal_paper_doi 10.1039/C9CE00729F
_journal_volume 21
_journal_year 2019
_chemical_formula_moiety 'C53 H40 Cu N4 O P2, C1 F3 O3 S1'
_chemical_formula_sum 'C54 H40 Cu F3 N4 O4 P2 S'
_chemical_formula_weight 1023.44
_space_group_crystal_system triclinic
_space_group_IT_number 2
_space_group_name_Hall '-P 1'
_space_group_name_H-M_alt 'P -1'
_symmetry_space_group_name_Hall '-P 1'
_symmetry_space_group_name_H-M 'P -1'
_atom_sites_solution_hydrogens geom
_atom_sites_solution_primary direct
_atom_sites_solution_secondary difmap
_audit_creation_date 2016-11-24
_audit_creation_method
;
  Olex2 1.1
  (compiled 2011.02.15 svn.r1672, GUI svn.r3494)
;
_audit_update_record
;
2019-04-29 deposited with the CCDC.    2019-06-13 downloaded from the CCDC.
;
_cell_angle_alpha 73.352(2)
_cell_angle_beta 83.084(2)
_cell_angle_gamma 87.362(3)
_cell_formula_units_Z 2
_cell_length_a 10.2578(3)
_cell_length_b 12.8635(4)
_cell_length_c 19.4889(5)
_cell_measurement_reflns_used 7929
_cell_measurement_temperature 109.8
_cell_measurement_theta_max 29.1606
_cell_measurement_theta_min 2.9191
_cell_volume 2445.68(12)
_computing_cell_refinement
;
CrysAlisPro, Agilent Technologies,
Version 1.171.35.11 (release 16-05-2011 CrysAlis171 .NET)
(compiled May 16 2011,17:55:39)
;
_computing_data_collection
;
CrysAlisPro, Agilent Technologies,
Version 1.171.35.11 (release 16-05-2011 CrysAlis171 .NET)
(compiled May 16 2011,17:55:39)
;
_computing_data_reduction
;
CrysAlisPro, Agilent Technologies,
Version 1.171.35.11 (release 16-05-2011 CrysAlis171 .NET)
(compiled May 16 2011,17:55:39)
;
_computing_molecular_graphics
;
O. V. Dolomanov, L. J. Bourhis, R. J. Gildea, J. A. K. Howard and H. Puschmann,
OLEX2: a complete structure solution, refinement and analysis program.
J. Appl. Cryst. (2009). 42, 339-341.
;
_computing_publication_material
;
O. V. Dolomanov, L. J. Bourhis, R. J. Gildea, J. A. K. Howard and H. Puschmann,
OLEX2: a complete structure solution, refinement and analysis program.
J. Appl. Cryst. (2009). 42, 339-341.
;
_computing_structure_refinement 'SHELXL-97 (Sheldrick, 1997)'
_computing_structure_solution 'A short history of SHELX (Sheldrick, 2007)/Bruker'
_diffrn_ambient_temperature 109.8
_diffrn_detector_area_resol_mean 16.0971
_diffrn_measured_fraction_theta_full 0.998
_diffrn_measured_fraction_theta_max 0.998
_diffrn_measurement_details
;
#__ type_ start__ end____ width___ exp.time_
  1 omega  -35.00   -8.00   1.0000   10.0000
omega____ theta____ kappa____ phi______ frames
    -      -15.9046   77.0000  -60.0000 27

#__ type_ start__ end____ width___ exp.time_
  2 omega  -83.00  -56.00   1.0000   10.0000
omega____ theta____ kappa____ phi______ frames
    -      -15.9046  -77.0000 -120.0000 27

#__ type_ start__ end____ width___ exp.time_
  3 omega   -9.00   67.00   1.0000   10.0000
omega____ theta____ kappa____ phi______ frames
    -       20.9827   77.0000  120.0000 76

#__ type_ start__ end____ width___ exp.time_
  4 omega   -6.00   40.00   1.0000   10.0000
omega____ theta____ kappa____ phi______ frames
    -       20.9827   77.0000 -120.0000 46

#__ type_ start__ end____ width___ exp.time_
  5 omega  -38.00   34.00   1.0000   10.0000
omega____ theta____ kappa____ phi______ frames
    -       20.9827  -37.0000 -120.0000 72

#__ type_ start__ end____ width___ exp.time_
  6 omega   35.00   83.00   1.0000   10.0000
omega____ theta____ kappa____ phi______ frames
    -       20.9827   37.0000 -180.0000 48

#__ type_ start__ end____ width___ exp.time_
  7 omega  -42.00   -6.00   1.0000   10.0000
omega____ theta____ kappa____ phi______ frames
    -       20.9827  -77.0000 -120.0000 36

#__ type_ start__ end____ width___ exp.time_
  8 omega   -9.00   91.00   1.0000   10.0000
omega____ theta____ kappa____ phi______ frames
    -       20.9827   77.0000    0.0000 100
;
_diffrn_measurement_device_type 'Xcalibur, Eos, Gemini'
_diffrn_measurement_method '\w scans'
_diffrn_orient_matrix_UB_11 -0.0544061000
_diffrn_orient_matrix_UB_12 -0.0329942000
_diffrn_orient_matrix_UB_13 0.0015286000
_diffrn_orient_matrix_UB_21 -0.0427682000
_diffrn_orient_matrix_UB_22 0.0454420000
_diffrn_orient_matrix_UB_23 -0.0019993000
_diffrn_orient_matrix_UB_31 0.0078861000
_diffrn_orient_matrix_UB_32 0.0126427000
_diffrn_orient_matrix_UB_33 -0.0381450000
_diffrn_radiation_monochromator graphite
_diffrn_radiation_type 'Mo K\a'
_diffrn_radiation_wavelength 0.7107
_diffrn_reflns_av_R_equivalents 0.0301
_diffrn_reflns_av_unetI/netI 0.0488
_diffrn_reflns_limit_h_max 12
_diffrn_reflns_limit_h_min -12
_diffrn_reflns_limit_k_max 15
_diffrn_reflns_limit_k_min -15
_diffrn_reflns_limit_l_max 24
_diffrn_reflns_limit_l_min -23
_diffrn_reflns_number 19197
_diffrn_reflns_theta_full 26.00
_diffrn_reflns_theta_max 26.00
_diffrn_reflns_theta_min 2.93
_diffrn_source 'Enhance (Mo) X-ray Source'
_exptl_absorpt_coefficient_mu 0.617
_exptl_absorpt_correction_T_max 1.00000
_exptl_absorpt_correction_T_min 0.96085
_exptl_absorpt_correction_type multi-scan
_exptl_absorpt_process_details
;
CrysAlisPro, Agilent Technologies,
Version 1.171.35.11 (release 16-05-2011 CrysAlis171 .NET)
(compiled May 16 2011,17:55:39)
Empirical absorption correction using spherical harmonics,
 implemented in SCALE3 ABSPACK scaling algorithm.
;
_exptl_crystal_colour yellow
_exptl_crystal_density_diffrn 1.390
_exptl_crystal_density_method 'not measured'
_exptl_crystal_description block
_exptl_crystal_F_000 1052
_exptl_crystal_size_max 0.16
_exptl_crystal_size_mid 0.14
_exptl_crystal_size_min 0.13
_platon_squeeze_details
;
;
_refine_diff_density_max 0.524
_refine_diff_density_min -0.449
_refine_diff_density_rms 0.084
_refine_ls_extinction_method none
_refine_ls_goodness_of_fit_ref 1.241
_refine_ls_hydrogen_treatment mixed
_refine_ls_matrix_type full
_refine_ls_number_parameters 697
_refine_ls_number_reflns 9605
_refine_ls_number_restraints 141
_refine_ls_restrained_S_all 1.236
_refine_ls_R_factor_all 0.0735
_refine_ls_R_factor_gt 0.0654
_refine_ls_shift/su_max 0.004
_refine_ls_shift/su_mean 0.000
_refine_ls_structure_factor_coef Fsqd
_refine_ls_weighting_details 'calc w=1/[\s^2^(Fo^2^)+(0.0014P)^2^+8.9036P] where P=(Fo^2^+2Fc^2^)/3'
_refine_ls_weighting_scheme calc
_refine_ls_wR_factor_gt 0.1453
_refine_ls_wR_factor_ref 0.1483
_reflns_number_gt 8435
_reflns_number_total 9605
_reflns_threshold_expression >2sigma(I)
_cod_data_source_file c9ce00729f2.cif
_cod_data_source_block exp_4669
_cod_depositor_comments 'Adding full bibliography for 7232899--7232908.cif.'
_cod_database_code 7232905
_reflns_odcompleteness_completeness 99.83
_reflns_odcompleteness_iscentric 1
_reflns_odcompleteness_theta 26.32

loop_
_space_group_symop_id
_space_group_symop_operation_xyz
1 'x, y, z'
2 '-x, -y, -z'

loop_
_atom_site_label
_atom_site_type_symbol
_atom_site_fract_x
_atom_site_fract_y
_atom_site_fract_z
_atom_site_U_iso_or_equiv
_atom_site_adp_type
_atom_site_occupancy
_atom_site_symmetry_multiplicity
_atom_site_calc_flag
_atom_site_refinement_flags
_atom_site_disorder_assembly
_atom_site_disorder_group
Cu1 Cu 0.11626(5) 0.18358(4) 0.70547(3) 0.01728(13) Uani 1 1 d . . .
P1 P 0.06925(10) 0.12258(9) 0.82524(6) 0.0197(2) Uani 1 1 d . . .
P2 P 0.32774(10) 0.20595(8) 0.65602(6) 0.0180(2) Uani 1 1 d . . .
O1 O 0.3230(3) 0.0270(2) 0.78721(15) 0.0204(6) Uani 1 1 d . . .
N1 N 0.0203(3) 0.0887(3) 0.65696(18) 0.0215(7) Uani 1 1 d . . .
C7 C -0.1071(4) 0.1205(3) 0.8565(2) 0.0244(9) Uani 1 1 d . . .
N2 N 0.0021(3) 0.3026(3) 0.64499(18) 0.0200(7) Uani 1 1 d . . .
C1 C 0.1423(4) 0.1899(3) 0.8819(2) 0.0215(9) Uani 1 1 d . . .
C28 C 0.3450(4) 0.2651(3) 0.5579(2) 0.0202(8) Uani 1 1 d . . .
C5 C 0.1749(5) 0.3568(4) 0.9121(3) 0.0384(12) Uani 1 1 d . . .
H5 H 0.1589 0.4324 0.9044 0.046 Uiso 1 1 calc R . .
C24 C 0.4215(4) 0.0784(3) 0.6660(2) 0.0201(8) Uani 1 1 d . . .
C45 C -0.0514(4) 0.1504(4) 0.6053(2) 0.0225(9) Uani 1 1 d . . .
C44 C -0.0609(4) 0.2660(3) 0.5981(2) 0.0215(9) Uani 1 1 d . . .
C34 C 0.4278(4) 0.2897(3) 0.6903(2) 0.0226(9) Uani 1 1 d . . .
C14 C 0.1176(4) -0.0207(3) 0.8582(2) 0.0219(9) Uani 1 1 d . . .
C31 C 0.3508(4) 0.3518(3) 0.4080(2) 0.0261(9) Uani 1 1 d . . .
H31 H 0.3521 0.3818 0.3574 0.031 Uiso 1 1 calc R . .
C30 C 0.2702(4) 0.2638(4) 0.4447(2) 0.0259(9) Uani 1 1 d . . .
H30 H 0.2176 0.2329 0.4188 0.031 Uiso 1 1 calc R . .
C33 C 0.4281(4) 0.3521(3) 0.5207(2) 0.0241(9) Uani 1 1 d . . .
H33 H 0.4834 0.3814 0.5461 0.029 Uiso 1 1 calc R . .
C29 C 0.2672(4) 0.2218(3) 0.5185(2) 0.0242(9) Uani 1 1 d . . .
H29 H 0.2114 0.1625 0.5431 0.029 Uiso 1 1 calc R . .
C25 C 0.4015(4) -0.0021(3) 0.7318(2) 0.0206(8) Uani 1 1 d . . .
C6 C 0.1202(5) 0.3007(4) 0.8704(2) 0.0302(10) Uani 1 1 d . . .
H6 H 0.0675 0.3389 0.8341 0.036 Uiso 1 1 calc R . .
C13 C 0.2411(4) -0.0542(3) 0.8319(2) 0.0219(9) Uani 1 1 d . . .
C21 C 0.5365(4) -0.1276(4) 0.6863(3) 0.0277(10) Uani 1 1 d . . .
H21 H 0.5768 -0.1971 0.6923 0.033 Uiso 1 1 calc R . .
C35 C 0.5639(4) 0.2809(4) 0.6870(3) 0.0305(10) Uani 1 1 d . . .
H35 H 0.6095 0.2318 0.6640 0.037 Uiso 1 1 calc R . .
C23 C 0.5028(4) 0.0530(4) 0.6106(2) 0.0255(9) Uani 1 1 d . . .
H23 H 0.5189 0.1059 0.5652 0.031 Uiso 1 1 calc R . .
C2 C 0.2196(4) 0.1348(4) 0.9356(2) 0.0276(10) Uani 1 1 d . . .
H2 H 0.2344 0.0589 0.9443 0.033 Uiso 1 1 calc R . .
C40 C -0.0089(4) 0.4081(3) 0.6408(2) 0.0261(9) Uani 1 1 d . . .
H40 H 0.0347 0.4345 0.6727 0.031 Uiso 1 1 calc R . .
C49 C 0.0257(5) -0.0182(4) 0.6664(3) 0.0298(10) Uani 1 1 d . . .
H49 H 0.0745 -0.0621 0.7028 0.036 Uiso 1 1 calc R . .
C17 C 0.1960(5) -0.2397(4) 0.8939(2) 0.0342(11) Uani 1 1 d . . .
H17 H 0.2201 -0.3143 0.9057 0.041 Uiso 1 1 calc R . .
C46 C -0.1142(4) 0.1062(4) 0.5600(2) 0.0304(10) Uani 1 1 d . . .
C19 C 0.4195(4) -0.1910(3) 0.8168(2) 0.0258(9) Uani 1 1 d . . .
C22 C 0.5608(4) -0.0490(4) 0.6210(3) 0.0299(10) Uani 1 1 d . . .
H22 H 0.6176 -0.0651 0.5830 0.036 Uiso 1 1 calc R . .
C39 C 0.3627(5) 0.3630(4) 0.7236(2) 0.0282(10) Uani 1 1 d . . .
H39 H 0.2697 0.3700 0.7261 0.034 Uiso 1 1 calc R . .
C43 C -0.1309(4) 0.3362(4) 0.5458(2) 0.0286(10) Uani 1 1 d . . .
C15 C 0.0357(5) -0.1003(4) 0.9040(2) 0.0302(10) Uani 1 1 d . . .
H15 H -0.0481 -0.0804 0.9233 0.036 Uiso 1 1 calc R . .
C32 C 0.4289(5) 0.3950(3) 0.4463(2) 0.0282(10) Uani 1 1 d . . .
H32 H 0.4838 0.4547 0.4214 0.034 Uiso 1 1 calc R . .
C20 C 0.4541(4) -0.1073(3) 0.7438(2) 0.0222(9) Uani 1 1 d . . .
C50 C -0.1806(4) 0.1803(5) 0.5028(3) 0.0371(12) Uani 1 1 d . . .
C48 C -0.0383(5) -0.0688(4) 0.6245(3) 0.0391(12) Uani 1 1 d . . .
H48 H -0.0345 -0.1454 0.6335 0.047 Uiso 1 1 calc R . .
N3 N -0.2333(4) 0.1363(5) 0.4561(3) 0.0536(14) Uani 1 1 d . . .
C38 C 0.4328(5) 0.4258(4) 0.7532(3) 0.0375(12) Uani 1 1 d . . .
H38 H 0.3880 0.4758 0.7756 0.045 Uiso 1 1 calc R . .
C42 C -0.1409(5) 0.4465(4) 0.5440(3) 0.0362(12) Uani 1 1 d . . .
H42 H -0.1889 0.4961 0.5096 0.043 Uiso 1 1 calc R . .
C18 C 0.2832(4) -0.1623(3) 0.8480(2) 0.0240(9) Uani 1 1 d . . .
C37 C 0.5686(5) 0.4156(4) 0.7500(3) 0.0351(11) Uani 1 1 d . . .
H37 H 0.6165 0.4585 0.7705 0.042 Uiso 1 1 calc R . .
C41 C -0.0814(5) 0.4813(4) 0.5918(3) 0.0357(12) Uani 1 1 d . . .
H41 H -0.0890 0.5552 0.5918 0.043 Uiso 1 1 calc R . .
C4 C 0.2519(5) 0.3010(4) 0.9640(3) 0.0385(12) Uani 1 1 d . . .
H4 H 0.2898 0.3386 0.9920 0.046 Uiso 1 1 calc R . .
N4 N -0.2409(5) 0.3630(5) 0.4390(2) 0.0541(14) Uani 1 1 d . . .
C12 C -0.1593(5) 0.1440(4) 0.9192(3) 0.0347(11) Uani 1 1 d . . .
H12 H -0.1023 0.1624 0.9488 0.042 Uiso 1 1 calc R . .
C36 C 0.6340(5) 0.3437(4) 0.7172(3) 0.0377(12) Uani 1 1 d . . .
H36 H 0.7269 0.3368 0.7152 0.045 Uiso 1 1 calc R . .
C51 C -0.1862(4) 0.2913(5) 0.4946(2) 0.0356(12) Uani 1 1 d . . .
C3 C 0.2750(5) 0.1901(4) 0.9762(3) 0.0353(11) Uani 1 1 d . . .
H3 H 0.3286 0.1525 1.0122 0.042 Uiso 1 1 calc R . .
C8 C -0.1928(5) 0.0914(4) 0.8142(3) 0.0365(12) Uani 1 1 d . . .
H8 H -0.1591 0.0742 0.7711 0.044 Uiso 1 1 calc R . .
C9 C -0.3278(5) 0.0878(5) 0.8357(3) 0.0441(13) Uani 1 1 d . . .
H9 H -0.3856 0.0680 0.8071 0.053 Uiso 1 1 calc R . .
C26 C 0.5192(5) -0.1832(4) 0.8691(3) 0.0395(12) Uani 1 1 d . . .
H26A H 0.6082 -0.1968 0.8487 0.059 Uiso 1 1 calc R . .
H26B H 0.4981 -0.2373 0.9157 0.059 Uiso 1 1 calc R . .
H26C H 0.5142 -0.1104 0.8759 0.059 Uiso 1 1 calc R . .
C47 C -0.1058(5) -0.0055(4) 0.5707(3) 0.0381(12) Uani 1 1 d . . .
H47 H -0.1468 -0.0378 0.5408 0.046 Uiso 1 1 calc R . .
C16 C 0.0749(5) -0.2083(4) 0.9222(3) 0.0377(12) Uani 1 1 d . . .
H16 H 0.0182 -0.2616 0.9543 0.045 Uiso 1 1 calc R . .
C10 C -0.2940(5) 0.1411(4) 0.9397(3) 0.0450(14) Uani 1 1 d . . .
H10 H -0.3281 0.1586 0.9826 0.054 Uiso 1 1 calc R . .
C11 C -0.3781(5) 0.1129(4) 0.8982(3) 0.0455(14) Uani 1 1 d . . .
H11 H -0.4701 0.1107 0.9124 0.055 Uiso 1 1 calc R . .
C27 C 0.4243(5) -0.3062(4) 0.8087(3) 0.0333(11) Uani 1 1 d . . .
H27A H 0.3588 -0.3126 0.7775 0.050 Uiso 1 1 calc R . .
H27B H 0.4051 -0.3586 0.8562 0.050 Uiso 1 1 calc R . .
H27C H 0.5119 -0.3212 0.7873 0.050 Uiso 1 1 calc R . .
C53 C -0.2849(5) 0.2060(7) 0.4027(3) 0.064(2) Uani 1 1 d . . .
H53 H -0.3229 0.1793 0.3691 0.077 Uiso 1 1 calc R . .
C52 C -0.2865(6) 0.3199(7) 0.3930(3) 0.064(2) Uani 1 1 d . . .
H52 H -0.3216 0.3665 0.3520 0.076 Uiso 1 1 calc R . .
S2 S -0.1174(2) 0.6029(2) 0.75068(15) 0.0345(8) Uani 0.493(4) 1 d PDU A 2
S1 S 0.0341(2) 0.64362(19) 0.73417(13) 0.0341(7) Uani 0.507(4) 1 d PDU A 1
O4 O -0.0247(11) 0.6683(13) 0.6683(6) 0.040(3) Uani 0.507(4) 1 d PDU A 1
F6 F -0.0335(16) 0.5978(9) 0.8718(6) 0.063(3) Uani 0.493(4) 1 d PDU A 2
O2 O 0.0978(7) 0.7339(5) 0.7442(4) 0.0353(16) Uani 0.507(4) 1 d PDU A 1
O3 O 0.1078(10) 0.5436(6) 0.7508(5) 0.060(2) Uani 0.507(4) 1 d PDU A 1
F2 F -0.1655(14) 0.5261(13) 0.7993(7) 0.155(6) Uani 0.507(4) 1 d PDU A 1
F1 F -0.1806(10) 0.7009(13) 0.7966(8) 0.151(5) Uani 0.507(4) 1 d PDU A 1
C54 C -0.0968(12) 0.6152(10) 0.8027(7) 0.080(4) Uani 0.507(4) 1 d PDU A 1
O5 O -0.2444(7) 0.6374(7) 0.7753(5) 0.049(2) Uani 0.493(4) 1 d PDU A 2
O6 O -0.1003(10) 0.4873(6) 0.7721(5) 0.053(2) Uani 0.493(4) 1 d PDU A 2
C55 C -0.0072(12) 0.6462(9) 0.8007(6) 0.072(4) Uani 0.493(4) 1 d PDU A 2
F4 F -0.0064(17) 0.7555(8) 0.7861(5) 0.149(6) Uani 0.493(4) 1 d PDU A 2
F5 F 0.1171(9) 0.6110(14) 0.7843(6) 0.143(5) Uani 0.493(4) 1 d PDU A 2
F3 F -0.068(2) 0.6023(19) 0.8704(7) 0.131(6) Uani 0.507(4) 1 d PDU A 1
O7 O -0.0731(12) 0.6549(15) 0.6777(6) 0.044(3) Uani 0.493(4) 1 d PDU A 2

loop_
_atom_site_aniso_label
_atom_site_aniso_U_11
_atom_site_aniso_U_22
_atom_site_aniso_U_33
_atom_site_aniso_U_23
_atom_site_aniso_U_13
_atom_site_aniso_U_12
Cu1 0.0155(2) 0.0195(3) 0.0178(2) -0.00639(19) -0.00235(18) -0.00031(18)
P1 0.0192(5) 0.0225(5) 0.0177(5) -0.0065(4) -0.0016(4) 0.0018(4)
P2 0.0150(5) 0.0197(5) 0.0201(5) -0.0073(4) -0.0012(4) -0.0009(4)
O1 0.0187(14) 0.0209(14) 0.0231(15) -0.0089(12) -0.0024(12) 0.0008(11)
N1 0.0186(17) 0.0252(19) 0.0225(18) -0.0104(15) 0.0012(14) -0.0057(14)
C7 0.021(2) 0.022(2) 0.026(2) -0.0031(18) 0.0013(17) 0.0014(17)
N2 0.0164(17) 0.0211(18) 0.0231(18) -0.0073(15) -0.0023(14) -0.0001(13)
C1 0.019(2) 0.030(2) 0.017(2) -0.0100(17) 0.0012(16) -0.0008(17)
C28 0.018(2) 0.023(2) 0.020(2) -0.0081(17) 0.0019(16) 0.0008(16)
C5 0.049(3) 0.029(3) 0.041(3) -0.017(2) 0.002(2) -0.012(2)
C24 0.0135(19) 0.022(2) 0.028(2) -0.0114(18) -0.0044(16) 0.0004(15)
C45 0.0153(19) 0.032(2) 0.022(2) -0.0117(18) 0.0020(16) -0.0050(17)
C44 0.0125(19) 0.031(2) 0.022(2) -0.0103(18) -0.0013(16) 0.0033(16)
C34 0.021(2) 0.022(2) 0.026(2) -0.0062(18) -0.0058(17) -0.0051(16)
C14 0.029(2) 0.023(2) 0.0158(19) -0.0076(17) -0.0037(17) 0.0027(17)
C31 0.035(2) 0.021(2) 0.020(2) -0.0044(18) -0.0010(18) 0.0035(18)
C30 0.028(2) 0.027(2) 0.025(2) -0.0126(19) -0.0033(18) 0.0017(18)
C33 0.023(2) 0.021(2) 0.029(2) -0.0082(18) -0.0008(18) -0.0020(17)
C29 0.021(2) 0.025(2) 0.027(2) -0.0094(18) -0.0006(17) 0.0005(17)
C25 0.0132(19) 0.027(2) 0.027(2) -0.0147(18) -0.0041(16) -0.0001(16)
C6 0.038(3) 0.029(2) 0.023(2) -0.0059(19) -0.002(2) -0.002(2)
C13 0.027(2) 0.023(2) 0.017(2) -0.0068(17) -0.0059(17) 0.0020(17)
C21 0.022(2) 0.028(2) 0.037(3) -0.015(2) -0.0067(19) 0.0071(18)
C35 0.023(2) 0.033(3) 0.036(3) -0.010(2) -0.0046(19) -0.0046(19)
C23 0.021(2) 0.027(2) 0.028(2) -0.0079(19) 0.0004(18) -0.0022(17)
C2 0.024(2) 0.033(2) 0.029(2) -0.012(2) -0.0049(18) -0.0010(18)
C40 0.026(2) 0.023(2) 0.028(2) -0.0063(18) -0.0002(18) 0.0040(17)
C49 0.034(3) 0.025(2) 0.031(2) -0.012(2) 0.004(2) -0.0056(19)
C17 0.053(3) 0.017(2) 0.028(2) -0.0010(19) -0.001(2) 0.004(2)
C46 0.021(2) 0.050(3) 0.026(2) -0.020(2) 0.0039(18) -0.012(2)
C19 0.030(2) 0.024(2) 0.027(2) -0.0118(19) -0.0108(19) 0.0093(18)
C22 0.022(2) 0.033(3) 0.037(3) -0.017(2) 0.0033(19) 0.0045(18)
C39 0.027(2) 0.028(2) 0.031(2) -0.011(2) -0.0030(19) -0.0048(18)
C43 0.020(2) 0.043(3) 0.021(2) -0.008(2) -0.0022(17) 0.0053(19)
C15 0.035(3) 0.029(2) 0.025(2) -0.0097(19) 0.0067(19) 0.0007(19)
C32 0.033(2) 0.019(2) 0.030(2) -0.0051(18) 0.0046(19) -0.0020(18)
C20 0.018(2) 0.026(2) 0.027(2) -0.0112(18) -0.0097(17) 0.0031(16)
C50 0.017(2) 0.075(4) 0.026(2) -0.025(3) -0.0012(18) -0.008(2)
C48 0.044(3) 0.033(3) 0.045(3) -0.023(2) 0.009(2) -0.016(2)
N3 0.030(2) 0.104(4) 0.039(3) -0.037(3) -0.002(2) -0.021(3)
C38 0.050(3) 0.029(3) 0.038(3) -0.015(2) -0.003(2) -0.011(2)
C42 0.032(3) 0.045(3) 0.027(2) -0.005(2) -0.004(2) 0.019(2)
C18 0.032(2) 0.024(2) 0.017(2) -0.0065(17) -0.0079(17) 0.0054(18)
C37 0.043(3) 0.034(3) 0.029(2) -0.006(2) -0.009(2) -0.020(2)
C41 0.037(3) 0.027(2) 0.037(3) -0.004(2) 0.004(2) 0.014(2)
C4 0.042(3) 0.045(3) 0.035(3) -0.022(2) 0.002(2) -0.017(2)
N4 0.040(3) 0.097(4) 0.029(2) -0.024(3) -0.015(2) 0.029(3)
C12 0.031(3) 0.039(3) 0.036(3) -0.017(2) 0.006(2) -0.001(2)
C36 0.025(2) 0.040(3) 0.045(3) -0.003(2) -0.012(2) -0.011(2)
C51 0.015(2) 0.069(4) 0.025(2) -0.018(2) -0.0058(18) 0.008(2)
C3 0.030(3) 0.048(3) 0.034(3) -0.019(2) -0.006(2) -0.005(2)
C8 0.024(2) 0.056(3) 0.027(2) -0.007(2) -0.0017(19) -0.008(2)
C9 0.026(3) 0.058(4) 0.042(3) 0.000(3) -0.008(2) -0.010(2)
C26 0.041(3) 0.040(3) 0.041(3) -0.012(2) -0.021(2) 0.007(2)
C47 0.029(3) 0.055(3) 0.038(3) -0.028(3) 0.009(2) -0.022(2)
C16 0.051(3) 0.025(2) 0.030(3) -0.003(2) 0.014(2) -0.002(2)
C10 0.036(3) 0.046(3) 0.049(3) -0.018(3) 0.017(3) 0.002(2)
C11 0.021(2) 0.044(3) 0.058(4) 0.001(3) 0.008(2) 0.006(2)
C27 0.036(3) 0.023(2) 0.041(3) -0.011(2) -0.006(2) 0.0064(19)
C53 0.028(3) 0.141(7) 0.034(3) -0.040(4) -0.011(2) -0.008(4)
C52 0.036(3) 0.125(7) 0.037(3) -0.033(4) -0.017(3) 0.025(4)
S2 0.0323(14) 0.0338(14) 0.0440(16) -0.0177(12) -0.0156(11) 0.0048(10)
S1 0.0395(14) 0.0311(13) 0.0360(14) -0.0144(11) -0.0085(10) -0.0016(10)
O4 0.036(7) 0.036(6) 0.055(5) -0.018(5) -0.023(4) 0.000(5)
F6 0.095(9) 0.049(5) 0.046(5) -0.006(4) -0.029(5) -0.003(5)
O2 0.050(4) 0.027(3) 0.031(4) -0.008(3) -0.013(3) -0.005(3)
O3 0.097(7) 0.040(4) 0.050(5) -0.015(4) -0.037(5) 0.019(4)
F2 0.134(11) 0.210(12) 0.135(10) -0.073(10) 0.040(8) -0.147(10)
F1 0.054(6) 0.226(12) 0.199(12) -0.118(11) 0.013(7) 0.039(7)
C54 0.059(8) 0.117(11) 0.076(7) -0.045(9) 0.011(6) -0.042(6)
O5 0.039(4) 0.052(5) 0.058(5) -0.019(4) -0.011(4) 0.012(4)
O6 0.080(7) 0.034(4) 0.040(5) -0.007(3) -0.001(4) 0.009(4)
C55 0.081(7) 0.080(7) 0.048(6) 0.008(6) -0.029(6) -0.050(7)
F4 0.315(17) 0.072(5) 0.065(6) 0.025(5) -0.105(9) -0.105(7)
F5 0.044(5) 0.278(14) 0.077(7) 0.013(9) -0.022(4) -0.053(6)
F3 0.103(11) 0.239(17) 0.062(6) -0.066(8) 0.035(5) -0.068(9)
O7 0.046(8) 0.040(6) 0.049(5) -0.007(4) -0.022(4) -0.009(7)

loop_
_atom_type_symbol
_atom_type_description
_atom_type_scat_dispersion_real
_atom_type_scat_dispersion_imag
_atom_type_scat_source
C C 0.0033 0.0016 'International Tables Vol C Tables 4.2.6.8 and 6.1.1.4'
H H 0.0000 0.0000 'International Tables Vol C Tables 4.2.6.8 and 6.1.1.4'
Cu Cu 0.3201 1.2651 'International Tables Vol C Tables 4.2.6.8 and 6.1.1.4'
F F 0.0171 0.0103 'International Tables Vol C Tables 4.2.6.8 and 6.1.1.4'
N N 0.0061 0.0033 'International Tables Vol C Tables 4.2.6.8 and 6.1.1.4'
O O 0.0106 0.0060 'International Tables Vol C Tables 4.2.6.8 and 6.1.1.4'
P P 0.1023 0.0942 'International Tables Vol C Tables 4.2.6.8 and 6.1.1.4'
S S 0.1246 0.1234 'International Tables Vol C Tables 4.2.6.8 and 6.1.1.4'

loop_
_geom_angle_atom_site_label_1
_geom_angle_atom_site_label_2
_geom_angle_atom_site_label_3
_geom_angle
P1 Cu1 P2 120.01(4)
N1 Cu1 P1 109.22(10)
N1 Cu1 P2 109.63(10)
N2 Cu1 P1 120.68(10)
N2 Cu1 P2 109.03(10)
N2 Cu1 N1 81.10(14)
C7 P1 Cu1 114.13(15)
C1 P1 Cu1 118.76(14)
C1 P1 C7 104.20(19)
C1 P1 C14 104.86(19)
C14 P1 Cu1 110.71(13)
C14 P1 C7 102.6(2)
C28 P2 Cu1 113.23(13)
C28 P2 C24 102.08(18)
C24 P2 Cu1 113.92(13)
C34 P2 Cu1 116.25(14)
C34 P2 C28 105.55(19)
C34 P2 C24 104.38(19)
C13 O1 C25 115.2(3)
C45 N1 Cu1 111.8(3)
C49 N1 Cu1 130.1(3)
C49 N1 C45 118.0(4)
C12 C7 P1 123.9(4)
C12 C7 C8 118.6(4)
C8 C7 P1 117.4(3)
C44 N2 Cu1 112.2(3)
C40 N2 Cu1 129.7(3)
C40 N2 C44 117.8(4)
C6 C1 P1 118.3(3)
C6 C1 C2 119.0(4)
C2 C1 P1 122.7(3)
C33 C28 P2 124.0(3)
C29 C28 P2 117.1(3)
C29 C28 C33 118.8(4)
C6 C5 H5 120.4
C4 C5 H5 120.4
C4 C5 C6 119.2(5)
C25 C24 P2 117.9(3)
C23 C24 P2 124.3(3)
C23 C24 C25 117.6(4)
N1 C45 C44 117.1(4)
N1 C45 C46 122.5(4)
C46 C45 C44 120.4(4)
N2 C44 C45 116.8(4)
N2 C44 C43 121.9(4)
C43 C44 C45 121.2(4)
C35 C34 P2 123.3(3)
C35 C34 C39 119.0(4)
C39 C34 P2 117.6(3)
C13 C14 P1 118.6(3)
C15 C14 P1 123.9(3)
C15 C14 C13 117.4(4)
C30 C31 H31 120.3
C32 C31 H31 120.3
C32 C31 C30 119.5(4)
C31 C30 H30 120.0
C29 C30 C31 119.9(4)
C29 C30 H30 120.0
C28 C33 H33 120.2
C32 C33 C28 119.5(4)
C32 C33 H33 120.2
C28 C29 H29 119.4
C30 C29 C28 121.2(4)
C30 C29 H29 119.4
O1 C25 C24 116.3(3)
O1 C25 C20 119.9(4)
C24 C25 C20 123.8(4)
C1 C6 C5 120.7(4)
C1 C6 H6 119.7
C5 C6 H6 119.7
O1 C13 C14 116.5(3)
O1 C13 C18 119.9(4)
C18 C13 C14 123.5(4)
C22 C21 H21 119.2
C22 C21 C20 121.7(4)
C20 C21 H21 119.2
C34 C35 H35 119.8
C34 C35 C36 120.4(5)
C36 C35 H35 119.8
C24 C23 H23 119.8
C22 C23 C24 120.5(4)
C22 C23 H23 119.8
C1 C2 H2 119.8
C3 C2 C1 120.4(4)
C3 C2 H2 119.8
N2 C40 H40 118.5
N2 C40 C41 123.0(4)
C41 C40 H40 118.5
N1 C49 H49 118.7
N1 C49 C48 122.7(5)
C48 C49 H49 118.7
C18 C17 H17 119.6
C16 C17 H17 119.6
C16 C17 C18 120.8(4)
C45 C46 C50 118.2(4)
C47 C46 C45 118.1(5)
C47 C46 C50 123.6(4)
C20 C19 C26 109.2(4)
C20 C19 C27 110.9(4)
C18 C19 C20 108.0(3)
C18 C19 C26 107.9(4)
C18 C19 C27 111.6(4)
C27 C19 C26 109.1(4)
C21 C22 C23 120.5(4)
C21 C22 H22 119.8
C23 C22 H22 119.8
C34 C39 H39 119.8
C38 C39 C34 120.3(4)
C38 C39 H39 119.8
C44 C43 C42 118.2(4)
C44 C43 C51 118.1(4)
C42 C43 C51 123.7(4)
C14 C15 H15 119.6
C16 C15 C14 120.8(4)
C16 C15 H15 119.6
C31 C32 C33 121.0(4)
C31 C32 H32 119.5
C33 C32 H32 119.5
C25 C20 C19 119.4(4)
C21 C20 C25 115.9(4)
C21 C20 C19 124.6(4)
N3 C50 C46 117.2(5)
N3 C50 C51 121.6(5)
C51 C50 C46 121.2(4)
C49 C48 H48 120.6
C47 C48 C49 118.8(5)
C47 C48 H48 120.6
C53 N3 C50 115.5(6)
C39 C38 H38 120.0
C39 C38 C37 120.0(5)
C37 C38 H38 120.0
C43 C42 H42 120.3
C41 C42 C43 119.4(4)
C41 C42 H42 120.3
C13 C18 C17 116.8(4)
C13 C18 C19 119.8(4)
C17 C18 C19 123.4(4)
C38 C37 H37 119.9
C36 C37 C38 120.2(4)
C36 C37 H37 119.9
C40 C41 H41 120.1
C42 C41 C40 119.7(5)
C42 C41 H41 120.1
C5 C4 H4 119.6
C5 C4 C3 120.9(5)
C3 C4 H4 119.6
C52 N4 C51 115.5(6)
C7 C12 H12 119.5
C7 C12 C10 121.1(5)
C10 C12 H12 119.5
C35 C36 H36 120.0
C37 C36 C35 120.0(5)
C37 C36 H36 120.0
C50 C51 C43 120.5(4)
N4 C51 C43 117.2(5)
N4 C51 C50 122.2(5)
C2 C3 C4 119.8(5)
C2 C3 H3 120.1
C4 C3 H3 120.1
C7 C8 H8 120.1
C9 C8 C7 119.8(5)
C9 C8 H8 120.1
C8 C9 H9 119.7
C11 C9 C8 120.6(5)
C11 C9 H9 119.7
C19 C26 H26A 109.5
C19 C26 H26B 109.5
C19 C26 H26C 109.5
H26A C26 H26B 109.5
H26A C26 H26C 109.5
H26B C26 H26C 109.5
C46 C47 H47 120.1
C48 C47 C46 119.7(4)
C48 C47 H47 120.1
C17 C16 H16 119.6
C15 C16 C17 120.7(4)
C15 C16 H16 119.6
C12 C10 H10 119.8
C11 C10 C12 120.3(5)
C11 C10 H10 119.8
C9 C11 H11 120.2
C10 C11 C9 119.5(5)
C10 C11 H11 120.2
C19 C27 H27A 109.5
C19 C27 H27B 109.5
C19 C27 H27C 109.5
H27A C27 H27B 109.5
H27A C27 H27C 109.5
H27B C27 H27C 109.5
N3 C53 H53 118.5
N3 C53 C52 122.9(6)
C52 C53 H53 118.5
N4 C52 C53 122.1(6)
N4 C52 H52 118.9
C53 C52 H52 118.9
O5 S2 O6 113.0(6)
O5 S2 C55 105.0(6)
O6 S2 C55 102.8(6)
O7 S2 O5 114.7(8)
O7 S2 O6 115.0(9)
O7 S2 C55 104.6(6)
O4 S1 O3 115.1(8)
O4 S1 C54 105.4(7)
O2 S1 O4 113.7(7)
O2 S1 O3 114.6(5)
O2 S1 C54 104.5(5)
O3 S1 C54 101.6(6)
F2 C54 S1 109.8(9)
F1 C54 S1 111.2(9)
F1 C54 F2 108.7(14)
F3 C54 S1 116.8(11)
F3 C54 F2 110.6(15)
F3 C54 F1 99.2(14)
F6 C55 S2 111.1(9)
F6 C55 F4 111.6(11)
F6 C55 F5 103.7(11)
F4 C55 S2 111.9(8)
F4 C55 F5 108.6(13)
F5 C55 S2 109.6(9)

loop_
_geom_bond_atom_site_label_1
_geom_bond_atom_site_label_2
_geom_bond_distance
Cu1 P1 2.2384(11)
Cu1 P2 2.2611(11)
Cu1 N1 2.086(3)
Cu1 N2 2.059(3)
P1 C7 1.837(4)
P1 C1 1.827(4)
P1 C14 1.836(4)
P2 C28 1.835(4)
P2 C24 1.837(4)
P2 C34 1.828(4)
O1 C25 1.396(5)
O1 C13 1.392(5)
N1 C45 1.361(5)
N1 C49 1.333(5)
C7 C12 1.384(6)
C7 C8 1.404(7)
N2 C44 1.375(5)
N2 C40 1.337(5)
C1 C6 1.390(6)
C1 C2 1.396(6)
C28 C33 1.406(6)
C28 C29 1.404(6)
C5 H5 0.9500
C5 C6 1.406(7)
C5 C4 1.374(8)
C24 C25 1.398(6)
C24 C23 1.389(6)
C45 C44 1.454(6)
C45 C46 1.405(6)
C44 C43 1.400(6)
C34 C35 1.391(6)
C34 C39 1.396(6)
C14 C13 1.404(6)
C14 C15 1.388(6)
C31 H31 0.9500
C31 C30 1.398(6)
C31 C32 1.389(6)
C30 H30 0.9500
C30 C29 1.382(6)
C33 H33 0.9500
C33 C32 1.396(6)
C29 H29 0.9500
C25 C20 1.399(6)
C6 H6 0.9500
C13 C18 1.395(6)
C21 H21 0.9500
C21 C22 1.384(7)
C21 C20 1.399(6)
C35 H35 0.9500
C35 C36 1.393(7)
C23 H23 0.9500
C23 C22 1.385(6)
C2 H2 0.9500
C2 C3 1.388(6)
C40 H40 0.9500
C40 C41 1.394(6)
C49 H49 0.9500
C49 C48 1.411(7)
C17 H17 0.9500
C17 C18 1.403(6)
C17 C16 1.387(7)
C46 C50 1.461(7)
C46 C47 1.392(7)
C19 C20 1.531(6)
C19 C18 1.529(6)
C19 C26 1.555(6)
C19 C27 1.533(6)
C22 H22 0.9500
C39 H39 0.9500
C39 C38 1.386(6)
C43 C42 1.408(7)
C43 C51 1.465(7)
C15 H15 0.9500
C15 C16 1.386(6)
C32 H32 0.9500
C50 N3 1.372(6)
C50 C51 1.390(8)
C48 H48 0.9500
C48 C47 1.370(8)
N3 C53 1.312(8)
C38 H38 0.9500
C38 C37 1.388(7)
C42 H42 0.9500
C42 C41 1.357(7)
C37 H37 0.9500
C37 C36 1.376(7)
C41 H41 0.9500
C4 H4 0.9500
C4 C3 1.391(7)
N4 C51 1.366(6)
N4 C52 1.319(8)
C12 H12 0.9500
C12 C10 1.390(7)
C36 H36 0.9500
C3 H3 0.9500
C8 H8 0.9500
C8 C9 1.396(7)
C9 H9 0.9500
C9 C11 1.384(8)
C26 H26A 0.9800
C26 H26B 0.9800
C26 H26C 0.9800
C47 H47 0.9500
C16 H16 0.9500
C10 H10 0.9500
C10 C11 1.376(8)
C11 H11 0.9500
C27 H27A 0.9800
C27 H27B 0.9800
C27 H27C 0.9800
C53 H53 0.9500
C53 C52 1.422(10)
C52 H52 0.9500
S2 O5 1.430(7)
S2 O6 1.433(7)
S2 C55 1.780(11)
S2 O7 1.415(10)
S1 O4 1.431(10)
S1 O2 1.431(7)
S1 O3 1.436(7)
S1 C54 1.747(12)
F6 C55 1.346(12)
F2 C54 1.394(11)
F1 C54 1.354(12)
C54 F3 1.350(13)
C55 F4 1.352(11)
C55 F5 1.365(12)

loop_
_geom_torsion_atom_site_label_1
_geom_torsion_atom_site_label_2
_geom_torsion_atom_site_label_3
_geom_torsion_atom_site_label_4
_geom_torsion
Cu1 P1 C7 C12 -143.6(4)
Cu1 P1 C7 C8 37.5(4)
Cu1 P1 C1 C6 57.0(4)
Cu1 P1 C1 C2 -122.6(3)
Cu1 P1 C14 C13 45.0(4)
Cu1 P1 C14 C15 -130.4(4)
Cu1 P2 C28 C33 132.4(3)
Cu1 P2 C28 C29 -45.9(3)
Cu1 P2 C24 C25 -40.7(3)
Cu1 P2 C24 C23 133.8(3)
Cu1 P2 C34 C35 155.7(3)
Cu1 P2 C34 C39 -21.9(4)
Cu1 N1 C45 C44 -6.4(4)
Cu1 N1 C45 C46 173.5(3)
Cu1 N1 C49 C48 -174.7(3)
Cu1 N2 C44 C45 7.8(4)
Cu1 N2 C44 C43 -172.2(3)
Cu1 N2 C40 C41 173.5(3)
P1 Cu1 P2 C28 -176.13(15)
P1 Cu1 P2 C24 67.79(15)
P1 Cu1 P2 C34 -53.65(16)
P1 Cu1 N1 C45 127.6(2)
P1 Cu1 N1 C49 -56.6(4)
P1 Cu1 N2 C44 -115.7(3)
P1 Cu1 N2 C40 70.9(4)
P1 C7 C12 C10 179.9(4)
P1 C7 C8 C9 179.6(4)
P1 C1 C6 C5 -179.5(4)
P1 C1 C2 C3 178.7(3)
P1 C14 C13 O1 5.7(5)
P1 C14 C13 C18 -174.0(3)
P1 C14 C15 C16 174.8(4)
P2 Cu1 P1 C7 175.00(16)
P2 Cu1 P1 C1 51.45(16)
P2 Cu1 P1 C14 -69.89(16)
P2 Cu1 N1 C45 -99.1(3)
P2 Cu1 N1 C49 76.7(4)
P2 Cu1 N2 C44 99.3(3)
P2 Cu1 N2 C40 -74.2(4)
P2 C28 C33 C32 -176.6(3)
P2 C28 C29 C30 177.7(3)
P2 C24 C25 O1 -7.4(5)
P2 C24 C25 C20 172.1(3)
P2 C24 C23 C22 -174.2(3)
P2 C34 C35 C36 -177.0(4)
P2 C34 C39 C38 177.5(4)
O1 C25 C20 C21 -177.1(4)
O1 C25 C20 C19 2.9(6)
O1 C13 C18 C17 179.4(4)
O1 C13 C18 C19 0.2(6)
N1 Cu1 P1 C7 -57.25(19)
N1 Cu1 P1 C1 179.21(18)
N1 Cu1 P1 C14 57.86(19)
N1 Cu1 P2 C28 56.30(18)
N1 Cu1 P2 C24 -59.78(18)
N1 Cu1 P2 C34 178.78(19)
N1 Cu1 N2 C44 -8.5(3)
N1 Cu1 N2 C40 178.0(4)
N1 C45 C44 N2 -0.9(5)
N1 C45 C44 C43 179.0(4)
N1 C45 C46 C50 -175.5(4)
N1 C45 C46 C47 2.3(6)
N1 C49 C48 C47 1.8(7)
C7 P1 C1 C6 -71.4(4)
C7 P1 C1 C2 109.0(4)
C7 P1 C14 C13 167.2(3)
C7 P1 C14 C15 -8.2(4)
C7 C12 C10 C11 1.0(8)
C7 C8 C9 C11 0.1(8)
N2 Cu1 P1 C7 33.7(2)
N2 Cu1 P1 C1 -89.85(19)
N2 Cu1 P1 C14 148.80(19)
N2 Cu1 P2 C28 -30.79(18)
N2 Cu1 P2 C24 -146.87(18)
N2 Cu1 P2 C34 91.69(18)
N2 Cu1 N1 C45 8.1(3)
N2 Cu1 N1 C49 -176.1(4)
N2 C44 C43 C42 -2.8(6)
N2 C44 C43 C51 175.3(4)
N2 C40 C41 C42 -2.2(7)
C1 P1 C7 C12 -12.5(4)
C1 P1 C7 C8 168.6(4)
C1 P1 C14 C13 -84.2(3)
C1 P1 C14 C15 100.4(4)
C1 C2 C3 C4 0.9(7)
C28 P2 C24 C25 -163.1(3)
C28 P2 C24 C23 11.3(4)
C28 P2 C34 C35 -77.9(4)
C28 P2 C34 C39 104.5(4)
C28 C33 C32 C31 -1.3(6)
C5 C4 C3 C2 -0.2(7)
C24 P2 C28 C33 -104.7(4)
C24 P2 C28 C29 77.0(3)
C24 P2 C34 C35 29.3(4)
C24 P2 C34 C39 -148.3(3)
C24 C25 C20 C21 3.5(6)
C24 C25 C20 C19 -176.5(4)
C24 C23 C22 C21 1.2(7)
C45 N1 C49 C48 0.8(6)
C45 C44 C43 C42 177.2(4)
C45 C44 C43 C51 -4.6(6)
C45 C46 C50 N3 175.5(4)
C45 C46 C50 C51 -2.4(6)
C45 C46 C47 C48 0.4(7)
C44 N2 C40 C41 0.4(6)
C44 C45 C46 C50 4.3(6)
C44 C45 C46 C47 -177.9(4)
C44 C43 C42 C41 1.0(7)
C44 C43 C51 C50 6.5(6)
C44 C43 C51 N4 -172.6(4)
C34 P2 C28 C33 4.2(4)
C34 P2 C28 C29 -174.1(3)
C34 P2 C24 C25 87.1(3)
C34 P2 C24 C23 -98.4(4)
C34 C35 C36 C37 -0.6(7)
C34 C39 C38 C37 -0.2(7)
C14 P1 C7 C12 96.6(4)
C14 P1 C7 C8 -82.3(4)
C14 P1 C1 C6 -178.8(3)
C14 P1 C1 C2 1.6(4)
C14 C13 C18 C17 -0.8(6)
C14 C13 C18 C19 180.0(4)
C14 C15 C16 C17 -1.1(8)
C31 C30 C29 C28 -0.7(6)
C30 C31 C32 C33 -0.1(6)
C33 C28 C29 C30 -0.7(6)
C29 C28 C33 C32 1.7(6)
C25 O1 C13 C14 -144.8(4)
C25 O1 C13 C18 34.9(5)
C25 C24 C23 C22 0.3(6)
C6 C1 C2 C3 -0.9(6)
C6 C5 C4 C3 -0.6(8)
C13 O1 C25 C24 142.9(4)
C13 O1 C25 C20 -36.6(5)
C13 C14 C15 C16 -0.7(7)
C35 C34 C39 C38 -0.2(7)
C23 C24 C25 O1 177.8(3)
C23 C24 C25 C20 -2.7(6)
C2 C1 C6 C5 0.1(7)
C40 N2 C44 C45 -177.9(4)
C40 N2 C44 C43 2.2(6)
C49 N1 C45 C44 177.3(4)
C49 N1 C45 C46 -2.9(6)
C49 C48 C47 C46 -2.3(7)
C46 C45 C44 N2 179.3(4)
C46 C45 C44 C43 -0.8(6)
C46 C50 N3 C53 -175.9(4)
C46 C50 C51 C43 -3.0(7)
C46 C50 C51 N4 176.0(4)
C22 C21 C20 C25 -1.9(6)
C22 C21 C20 C19 178.1(4)
C39 C34 C35 C36 0.6(7)
C39 C38 C37 C36 0.3(7)
C43 C42 C41 C40 1.4(7)
C15 C14 C13 O1 -178.6(4)
C15 C14 C13 C18 1.6(6)
C32 C31 C30 C29 1.1(6)
C20 C21 C22 C23 -0.3(7)
C20 C19 C18 C13 -30.5(5)
C20 C19 C18 C17 150.4(4)
C50 C46 C47 C48 178.1(4)
C50 N3 C53 C52 0.3(8)
N3 C50 C51 C43 179.1(4)
N3 C50 C51 N4 -1.8(7)
N3 C53 C52 N4 -3.0(10)
C38 C37 C36 C35 0.1(7)
C42 C43 C51 C50 -175.4(4)
C42 C43 C51 N4 5.5(7)
C18 C17 C16 C15 1.9(8)
C18 C19 C20 C25 28.8(5)
C18 C19 C20 C21 -151.2(4)
C4 C5 C6 C1 0.6(7)
C12 C7 C8 C9 0.6(7)
C12 C10 C11 C9 -0.2(8)
C51 C43 C42 C41 -177.1(4)
C51 C50 N3 C53 2.0(7)
C51 N4 C52 C53 3.1(8)
C8 C7 C12 C10 -1.2(7)
C8 C9 C11 C10 -0.3(8)
C26 C19 C20 C25 -88.4(5)
C26 C19 C20 C21 91.6(5)
C26 C19 C18 C13 87.5(5)
C26 C19 C18 C17 -91.6(5)
C47 C46 C50 N3 -2.2(7)
C47 C46 C50 C51 179.9(4)
C16 C17 C18 C13 -1.0(7)
C16 C17 C18 C19 178.2(4)
C27 C19 C20 C25 151.4(4)
C27 C19 C20 C21 -28.6(6)
C27 C19 C18 C13 -152.6(4)
C27 C19 C18 C17 28.2(6)
C52 N4 C51 C43 178.3(5)
C52 N4 C51 C50 -0.8(7)
O4 S1 C54 F2 61.0(14)
O4 S1 C54 F1 -59.3(12)
O4 S1 C54 F3 -172.1(16)
O2 S1 C54 F2 -178.8(11)
O2 S1 C54 F1 60.8(11)
O2 S1 C54 F3 -51.9(15)
O3 S1 C54 F2 -59.3(13)
O3 S1 C54 F1 -179.7(10)
O3 S1 C54 F3 67.6(15)
O5 S2 C55 F6 62.2(11)
O5 S2 C55 F4 -63.2(11)
O5 S2 C55 F5 176.3(8)
O6 S2 C55 F6 -56.2(11)
O6 S2 C55 F4 178.4(11)
O6 S2 C55 F5 57.8(9)
O7 S2 C55 F6 -176.7(12)
O7 S2 C55 F4 57.9(14)
O7 S2 C55 F5 -62.6(12)

loop_
_platon_squeeze_void_nr
_platon_squeeze_void_average_x
_platon_squeeze_void_average_y
_platon_squeeze_void_average_z
_platon_squeeze_void_volume
_platon_squeeze_void_count_electrons
_platon_squeeze_void_content
1 0.500 0.500 1.000 157 26 ' '
